data_7152385
loop_
_publ_author_name
'Saini, Ratni'
'Boland, Sebastian'
'Kataeva, Olga'
'Schmidt, Arndt W.'
'Kurzchalia, Teymuras V.'
'Kn\"olker, Hans-Joachim'

_publ_section_title
;
 Stereoselective synthesis and hormonal activity of novel dafachronic
 acids and naturally occurring steroids isolated from corals.
;
_journal_issue 21
_journal_name_full 'Organic &amp; biomolecular chemistry'
_journal_page_first 4159
_journal_page_last 4163
_journal_paper_doi 10.1039/c2ob25394a
_journal_volume 10
_journal_year 2012
_chemical_formula_moiety 'C27 H44 O2'
_chemical_formula_sum 'C27 H44 O2'
_chemical_formula_weight 400.62
_chemical_name_systematic
;

?

;
_space_group_IT_number 4
_symmetry_cell_setting monoclinic
_symmetry_space_group_name_Hall 'P 2yb'
_symmetry_space_group_name_H-M 'P 1 21 1'
_atom_sites_solution_hydrogens geom
_atom_sites_solution_primary direct
_atom_sites_solution_secondary difmap
_audit_creation_method SHELXL-97
_cell_angle_alpha 90.00
_cell_angle_beta 106.10(2)
_cell_angle_gamma 90.00
_cell_formula_units_Z 2
_cell_length_a 11.658(3)
_cell_length_b 6.105(2)
_cell_length_c 17.568(5)
_cell_measurement_reflns_used 2553
_cell_measurement_temperature 150(2)
_cell_measurement_theta_max 21.88
_cell_measurement_theta_min 2.45
_cell_volume 1201.3(6)
_computing_cell_refinement 'APEX2 v2, 1-4 (Bruker AXS, 2005-2007)'
_computing_data_collection 'APEX2 v2, 1-4 (Bruker AXS, 2005-2007)'
_computing_data_reduction 'SAINT NT v6.0 (Bruker AXS, 2003)'
_computing_molecular_graphics 'ORTEP-3 for Windows (Farrugia, 1997)'
_computing_publication_material 'WinGX (Farrugia 1999), enCIFer (Allen et al. 2004)'
_computing_structure_refinement 'SHELXL-97 (Sheldrick, 1997), WinGX (Farrugia 1999), PLATON (Spek 2005)'
_computing_structure_solution 'SIR2004 (Burla et al., 2005)'
_diffrn_ambient_temperature 150(2)
_diffrn_measured_fraction_theta_full 0.997
_diffrn_measured_fraction_theta_max 0.997
_diffrn_measurement_device 'Bruker Kappa APEX II CCD'
_diffrn_measurement_device_type 'CCD area detector'
_diffrn_measurement_method '0.5 deg frames in phi and omega'
_diffrn_radiation_monochromator graphite
_diffrn_radiation_source 'fine-focus sealed tube'
_diffrn_radiation_type MoK\a
_diffrn_radiation_wavelength 0.71073
_diffrn_radiation_wavelength_id x-ray
_diffrn_reflns_av_R_equivalents 0.1437
_diffrn_reflns_av_sigmaI/netI 0.1412
_diffrn_reflns_limit_h_max 14
_diffrn_reflns_limit_h_min -14
_diffrn_reflns_limit_k_max 7
_diffrn_reflns_limit_k_min -7
_diffrn_reflns_limit_l_max 22
_diffrn_reflns_limit_l_min -21
_diffrn_reflns_number 18278
_diffrn_reflns_theta_full 27.00
_diffrn_reflns_theta_max 27.00
_diffrn_reflns_theta_min 1.21
_exptl_absorpt_coefficient_mu 0.067
_exptl_absorpt_correction_T_max 0.9973
_exptl_absorpt_correction_T_min 0.9590
_exptl_absorpt_correction_type multi-scan
_exptl_absorpt_process_details 'SADABS version 2.10 (Sheldrick,Bruker AXS Inc.,2002)'
_exptl_crystal_colour colorless
_exptl_crystal_density_diffrn 1.108
_exptl_crystal_density_method 'not measured'
_exptl_crystal_description plate
_exptl_crystal_F_000 444
_exptl_crystal_size_max 0.63
_exptl_crystal_size_mid 0.15
_exptl_crystal_size_min 0.04
_refine_diff_density_max 0.160
_refine_diff_density_min -0.201
_refine_diff_density_rms 0.046
_refine_ls_abs_structure_details 'Flack H D (1983), Acta Cryst. A39, 876-881'
_refine_ls_abs_structure_Flack -0.7(17)
_refine_ls_extinction_method none
_refine_ls_goodness_of_fit_ref 0.922
_refine_ls_hydrogen_treatment mixed
_refine_ls_matrix_type full
_refine_ls_number_parameters 274
_refine_ls_number_reflns 5131
_refine_ls_number_restraints 1
_refine_ls_restrained_S_all 0.922
_refine_ls_R_factor_all 0.1092
_refine_ls_R_factor_gt 0.0534
_refine_ls_shift/su_max 0.000
_refine_ls_shift/su_mean 0.000
_refine_ls_structure_factor_coef Fsqd
_refine_ls_weighting_details 'calc w=1/[\s^2^(Fo^2^)+(0.0027P)^2^+0.0000P] where P=(Fo^2^+2Fc^2^)/3'
_refine_ls_weighting_scheme calc
_refine_ls_wR_factor_gt 0.0850
_refine_ls_wR_factor_ref 0.0957
_reflns_number_gt 2923
_reflns_number_total 5131
_reflns_threshold_expression >2sigma(I)
_cod_data_source_file c2ob25394a.txt
_cod_data_source_block shelxl2
_cod_original_sg_symbol_H-M P2(1)
_cod_database_code 7152385

loop_
_symmetry_equiv_pos_as_xyz
'x, y, z'
'-x, y+1/2, -z'

loop_
_atom_site_label
_atom_site_type_symbol
_atom_site_fract_x
_atom_site_fract_y
_atom_site_fract_z
_atom_site_U_iso_or_equiv
_atom_site_adp_type
_atom_site_occupancy
_atom_site_symmetry_multiplicity
_atom_site_calc_flag
_atom_site_refinement_flags
C1 C 0.2391(2) 0.7661(4) 0.29643(14) 0.0266(7) Uani 1 1 d .
H1A H 0.3218 0.7199 0.3234 0.032 Uiso 1 1 calc R
H1B H 0.1845 0.6610 0.3114 0.032 Uiso 1 1 calc R
C2 C 0.2205(2) 0.7523(5) 0.20770(13) 0.0308(7) Uani 1 1 d .
H2A H 0.2799 0.8455 0.1923 0.037 Uiso 1 1 calc R
H2B H 0.2319 0.5993 0.1926 0.037 Uiso 1 1 calc R
C3 C 0.0961(2) 0.8277(5) 0.16489(14) 0.0326(7) Uani 1 1 d .
H3A H 0.0363 0.7316 0.1797 0.039 Uiso 1 1 calc R
O3 O 0.07693(17) 0.8226(4) 0.08059(11) 0.0388(6) Uani 1 1 d .
H3 H 0.093(3) 0.695(5) 0.0700(19) 0.067(13) Uiso 1 1 d .
C4 C 0.0781(2) 1.0629(4) 0.18668(15) 0.0301(7) Uani 1 1 d .
H4A H 0.1299 1.1593 0.1652 0.036 Uiso 1 1 calc R
H4B H -0.0058 1.1055 0.1615 0.036 Uiso 1 1 calc R
C5 C 0.1059(2) 1.0983(4) 0.27483(14) 0.0240(7) Uani 1 1 d .
C6 C 0.0453(2) 1.2406(4) 0.30513(14) 0.0259(7) Uani 1 1 d .
H6A H -0.0205 1.3147 0.2706 0.031 Uiso 1 1 calc R
C7 C 0.0757(2) 1.2873(5) 0.38896(14) 0.0253(6) Uani 1 1 d .
H7A H 0.0403 1.4099 0.4069 0.030 Uiso 1 1 calc R
C8 C 0.1517(2) 1.1629(4) 0.44145(14) 0.0199(6) Uani 1 1 d .
C9 C 0.2074(2) 0.9669(4) 0.41236(14) 0.0227(7) Uani 1 1 d .
H9A H 0.1500 0.8436 0.4096 0.027 Uiso 1 1 calc R
C10 C 0.2183(2) 0.9937(4) 0.32697(14) 0.0207(6) Uani 1 1 d .
C11 C 0.3249(2) 0.8917(5) 0.47117(13) 0.0268(7) Uani 1 1 d .
H11A H 0.3408 0.7388 0.4582 0.032 Uiso 1 1 calc R
H11B H 0.3906 0.9836 0.4633 0.032 Uiso 1 1 calc R
C12 C 0.3277(2) 0.9018(4) 0.55881(13) 0.0253(7) Uani 1 1 d .
H12A H 0.2729 0.7897 0.5696 0.030 Uiso 1 1 calc R
H12B H 0.4094 0.8671 0.5918 0.030 Uiso 1 1 calc R
C13 C 0.2918(2) 1.1244(4) 0.58185(14) 0.0199(6) Uani 1 1 d .
C14 C 0.16489(19) 1.1690(4) 0.52816(13) 0.0207(6) Uani 1 1 d .
H14A H 0.1159 1.0433 0.5380 0.025 Uiso 1 1 calc R
C15 C 0.1205(2) 1.3636(5) 0.56388(13) 0.0300(7) Uani 1 1 d .
H15A H 0.0324 1.3615 0.5519 0.036 Uiso 1 1 calc R
H15B H 0.1455 1.5021 0.5439 0.036 Uiso 1 1 calc R
C16 C 0.1792(2) 1.3381(5) 0.65338(14) 0.0327(7) Uani 1 1 d .
H16A H 0.1179 1.3078 0.6813 0.039 Uiso 1 1 calc R
H16B H 0.2221 1.4739 0.6754 0.039 Uiso 1 1 calc R
C17 C 0.2675(2) 1.1444(5) 0.66377(14) 0.0260(6) Uani 1 1 d .
H17A H 0.2230 1.0097 0.6712 0.031 Uiso 1 1 calc R
C18 C 0.37901(19) 1.3012(4) 0.57154(14) 0.0263(6) Uani 1 1 d .
H18A H 0.4609 1.2551 0.5980 0.039 Uiso 1 1 calc R
H18B H 0.3617 1.4386 0.5950 0.039 Uiso 1 1 calc R
H18C H 0.3704 1.3233 0.5150 0.039 Uiso 1 1 calc R
C19 C 0.3218(2) 1.1482(5) 0.32459(14) 0.0282(7) Uani 1 1 d .
H19A H 0.3180 1.1818 0.2694 0.042 Uiso 1 1 calc R
H19B H 0.3981 1.0770 0.3502 0.042 Uiso 1 1 calc R
H19C H 0.3152 1.2842 0.3527 0.042 Uiso 1 1 calc R
C20 C 0.3732(2) 1.1685(5) 0.73816(13) 0.0261(7) Uani 1 1 d .
H20A H 0.4152 1.3087 0.7337 0.031 Uiso 1 1 calc R
C21 C 0.4637(2) 0.9810(5) 0.74778(16) 0.0400(8) Uani 1 1 d .
H21A H 0.5249 0.9964 0.7986 0.060 Uiso 1 1 calc R
H21B H 0.5016 0.9864 0.7045 0.060 Uiso 1 1 calc R
H21C H 0.4226 0.8405 0.7465 0.060 Uiso 1 1 calc R
C22 C 0.3276(2) 1.1824(5) 0.81185(13) 0.0328(7) Uani 1 1 d .
H22A H 0.2563 1.2782 0.7999 0.039 Uiso 1 1 calc R
H22B H 0.3023 1.0344 0.8237 0.039 Uiso 1 1 calc R
C23 C 0.4185(2) 1.2697(5) 0.88494(14) 0.0369(8) Uani 1 1 d .
H23A H 0.4357 1.4248 0.8759 0.044 Uiso 1 1 calc R
H23B H 0.4937 1.1862 0.8931 0.044 Uiso 1 1 calc R
C24 C 0.3764(2) 1.2540(5) 0.95992(14) 0.0370(8) Uani 1 1 d .
H24A H 0.3660 1.0974 0.9710 0.044 Uiso 1 1 calc R
H24B H 0.4400 1.3132 1.0049 0.044 Uiso 1 1 calc R
C25 C 0.2604(2) 1.3740(5) 0.95643(14) 0.0281(7) Uani 1 1 d .
H25A H 0.1964 1.3149 0.9107 0.034 Uiso 1 1 calc R
C26 C 0.2271(2) 1.3220(5) 1.03274(14) 0.0362(7) Uani 1 1 d .
H26A H 0.2193 1.1614 1.0372 0.043 Uiso 1 1 calc R
H26B H 0.2924 1.3716 1.0786 0.043 Uiso 1 1 calc R
O27 O 0.11846(18) 1.4236(3) 1.03591(11) 0.0376(6) Uani 1 1 d .
H27 H 0.058(3) 1.371(6) 0.9934(18) 0.071(11) Uiso 1 1 d .
C28 C 0.2695(2) 1.6179(5) 0.94525(17) 0.0444(8) Uani 1 1 d .
H28A H 0.1942 1.6880 0.9461 0.067 Uiso 1 1 calc R
H28B H 0.2854 1.6467 0.8942 0.067 Uiso 1 1 calc R
H28C H 0.3347 1.6775 0.9881 0.067 Uiso 1 1 calc R

loop_
_atom_site_aniso_label
_atom_site_aniso_U_11
_atom_site_aniso_U_22
_atom_site_aniso_U_33
_atom_site_aniso_U_23
_atom_site_aniso_U_13
_atom_site_aniso_U_12
C1 0.0277(15) 0.0246(18) 0.0265(16) -0.0002(13) 0.0059(11) 0.0029(13)
C2 0.0363(16) 0.0295(18) 0.0272(16) -0.0037(14) 0.0096(12) 0.0070(13)
C3 0.0353(16) 0.039(2) 0.0220(16) 0.0012(15) 0.0056(12) 0.0031(15)
O3 0.0487(13) 0.0460(17) 0.0192(11) -0.0026(11) 0.0053(9) 0.0089(12)
C4 0.0294(16) 0.036(2) 0.0251(17) 0.0055(14) 0.0080(13) 0.0052(13)
C5 0.0233(15) 0.0219(17) 0.0255(16) 0.0027(13) 0.0049(12) 0.0008(12)
C6 0.0257(14) 0.0263(18) 0.0251(16) 0.0059(13) 0.0060(11) 0.0059(12)
C7 0.0270(14) 0.0230(17) 0.0299(16) 0.0015(14) 0.0145(12) 0.0052(13)
C8 0.0164(13) 0.0196(16) 0.0239(15) 0.0004(13) 0.0059(11) -0.0041(12)
C9 0.0247(14) 0.0205(18) 0.0238(16) 0.0015(12) 0.0081(11) 0.0003(12)
C10 0.0256(15) 0.0159(16) 0.0223(16) 0.0024(12) 0.0093(11) -0.0001(12)
C11 0.0337(15) 0.0236(17) 0.0238(15) 0.0032(13) 0.0089(12) 0.0095(13)
C12 0.0310(15) 0.0227(17) 0.0226(16) 0.0014(13) 0.0080(12) 0.0021(13)
C13 0.0198(14) 0.0156(16) 0.0252(15) 0.0013(13) 0.0074(11) 0.0013(12)
C14 0.0192(13) 0.0197(16) 0.0255(16) -0.0007(13) 0.0101(11) -0.0017(12)
C15 0.0262(14) 0.037(2) 0.0275(16) -0.0020(14) 0.0082(11) 0.0079(13)
C16 0.0257(14) 0.044(2) 0.0282(16) -0.0058(15) 0.0070(12) 0.0086(14)
C17 0.0256(14) 0.0276(17) 0.0244(15) -0.0007(14) 0.0061(12) -0.0009(14)
C18 0.0212(13) 0.0235(17) 0.0333(15) 0.0003(14) 0.0061(11) -0.0006(13)
C19 0.0295(15) 0.0273(18) 0.0285(16) 0.0047(14) 0.0090(12) -0.0004(14)
C20 0.0261(14) 0.0295(18) 0.0229(15) -0.0009(14) 0.0070(11) -0.0001(13)
C21 0.0368(17) 0.049(2) 0.0308(17) 0.0020(16) 0.0040(14) 0.0112(16)
C22 0.0308(15) 0.044(2) 0.0232(16) -0.0062(15) 0.0061(12) 0.0001(14)
C23 0.0342(16) 0.053(2) 0.0225(15) -0.0049(15) 0.0054(12) 0.0022(15)
C24 0.0399(17) 0.049(2) 0.0191(16) -0.0020(15) 0.0036(12) 0.0058(15)
C25 0.0316(15) 0.035(2) 0.0172(15) -0.0027(13) 0.0062(11) -0.0007(14)
C26 0.0407(17) 0.042(2) 0.0265(16) 0.0012(15) 0.0104(12) 0.0039(16)
O27 0.0356(12) 0.0487(15) 0.0287(12) -0.0108(11) 0.0092(10) -0.0020(11)
C28 0.048(2) 0.040(2) 0.0436(19) 0.0045(17) 0.0105(15) 0.0007(17)

loop_
_atom_type_symbol
_atom_type_description
_atom_type_scat_dispersion_real
_atom_type_scat_dispersion_imag
_atom_type_scat_source
C C 0.0033 0.0016 'International Tables Vol C Tables 4.2.6.8 and 6.1.1.4'
H H 0.0000 0.0000 'International Tables Vol C Tables 4.2.6.8 and 6.1.1.4'
O O 0.0106 0.0060 'International Tables Vol C Tables 4.2.6.8 and 6.1.1.4'

loop_
_geom_angle_atom_site_label_1
_geom_angle_atom_site_label_2
_geom_angle_atom_site_label_3
_geom_angle
C2 C1 C10 114.8(2)
C2 C1 H1A 108.6
C10 C1 H1A 108.6
C2 C1 H1B 108.6
C10 C1 H1B 108.6
H1A C1 H1B 107.5
C3 C2 C1 109.9(2)
C3 C2 H2A 109.7
C1 C2 H2A 109.7
C3 C2 H2B 109.7
C1 C2 H2B 109.7
H2A C2 H2B 108.2
O3 C3 C2 111.2(2)
O3 C3 C4 106.8(2)
C2 C3 C4 110.2(2)
O3 C3 H3A 109.6
C2 C3 H3A 109.6
C4 C3 H3A 109.6
C3 O3 H3 106(2)
C5 C4 C3 113.0(2)
C5 C4 H4A 109.0
C3 C4 H4A 109.0
C5 C4 H4B 109.0
C3 C4 H4B 109.0
H4A C4 H4B 107.8
C6 C5 C4 121.4(2)
C6 C5 C10 120.2(2)
C4 C5 C10 117.6(2)
C5 C6 C7 122.2(2)
C5 C6 H6A 118.9
C7 C6 H6A 118.9
C8 C7 C6 121.6(3)
C8 C7 H7A 119.2
C6 C7 H7A 119.2
C7 C8 C14 123.8(2)
C7 C8 C9 118.9(2)
C14 C8 C9 115.6(2)
C8 C9 C11 113.2(2)
C8 C9 C10 113.6(2)
C11 C9 C10 112.6(2)
C8 C9 H9A 105.5
C11 C9 H9A 105.5
C10 C9 H9A 105.5
C5 C10 C1 111.4(2)
C5 C10 C19 106.1(2)
C1 C10 C19 110.2(2)
C5 C10 C9 109.9(2)
C1 C10 C9 107.9(2)
C19 C10 C9 111.5(2)
C12 C11 C9 115.5(2)
C12 C11 H11A 108.4
C9 C11 H11A 108.4
C12 C11 H11B 108.4
C9 C11 H11B 108.4
H11A C11 H11B 107.5
C13 C12 C11 112.0(2)
C13 C12 H12A 109.2
C11 C12 H12A 109.2
C13 C12 H12B 109.2
C11 C12 H12B 109.2
H12A C12 H12B 107.9
C12 C13 C18 111.2(2)
C12 C13 C14 106.6(2)
C18 C13 C14 111.1(2)
C12 C13 C17 117.2(2)
C18 C13 C17 110.7(2)
C14 C13 C17 99.39(18)
C8 C14 C15 119.9(2)
C8 C14 C13 115.50(19)
C15 C14 C13 105.52(19)
C8 C14 H14A 104.8
C15 C14 H14A 104.8
C13 C14 H14A 104.8
C14 C15 C16 103.9(2)
C14 C15 H15A 111.0
C16 C15 H15A 111.0
C14 C15 H15B 111.0
C16 C15 H15B 111.0
H15A C15 H15B 109.0
C15 C16 C17 106.9(2)
C15 C16 H16A 110.3
C17 C16 H16A 110.3
C15 C16 H16B 110.3
C17 C16 H16B 110.3
H16A C16 H16B 108.6
C20 C17 C16 112.3(2)
C20 C17 C13 119.27(19)
C16 C17 C13 103.8(2)
C20 C17 H17A 107.0
C16 C17 H17A 107.0
C13 C17 H17A 107.0
C13 C18 H18A 109.5
C13 C18 H18B 109.5
H18A C18 H18B 109.5
C13 C18 H18C 109.5
H18A C18 H18C 109.5
H18B C18 H18C 109.5
C10 C19 H19A 109.5
C10 C19 H19B 109.5
H19A C19 H19B 109.5
C10 C19 H19C 109.5
H19A C19 H19C 109.5
H19B C19 H19C 109.5
C22 C20 C21 109.7(2)
C22 C20 C17 109.8(2)
C21 C20 C17 112.8(2)
C22 C20 H20A 108.1
C21 C20 H20A 108.1
C17 C20 H20A 108.1
C20 C21 H21A 109.5
C20 C21 H21B 109.5
H21A C21 H21B 109.5
C20 C21 H21C 109.5
H21A C21 H21C 109.5
H21B C21 H21C 109.5
C23 C22 C20 114.2(2)
C23 C22 H22A 108.7
C20 C22 H22A 108.7
C23 C22 H22B 108.7
C20 C22 H22B 108.7
H22A C22 H22B 107.6
C22 C23 C24 113.0(2)
C22 C23 H23A 109.0
C24 C23 H23A 109.0
C22 C23 H23B 109.0
C24 C23 H23B 109.0
H23A C23 H23B 107.8
C25 C24 C23 115.3(2)
C25 C24 H24A 108.4
C23 C24 H24A 108.4
C25 C24 H24B 108.4
C23 C24 H24B 108.4
H24A C24 H24B 107.5
C28 C25 C24 112.7(2)
C28 C25 C26 111.3(2)
C24 C25 C26 107.7(2)
C28 C25 H25A 108.4
C24 C25 H25A 108.4
C26 C25 H25A 108.4
O27 C26 C25 112.9(2)
O27 C26 H26A 109.0
C25 C26 H26A 109.0
O27 C26 H26B 109.0
C25 C26 H26B 109.0
H26A C26 H26B 107.8
C26 O27 H27 107.5(18)
C25 C28 H28A 109.5
C25 C28 H28B 109.5
H28A C28 H28B 109.5
C25 C28 H28C 109.5
H28A C28 H28C 109.5
H28B C28 H28C 109.5

loop_
_geom_bond_atom_site_label_1
_geom_bond_atom_site_label_2
_geom_bond_distance
C1 C2 1.515(3)
C1 C10 1.533(4)
C1 H1A 0.9900
C1 H1B 0.9900
C2 C3 1.508(3)
C2 H2A 0.9900
C2 H2B 0.9900
C3 O3 1.435(3)
C3 C4 1.515(4)
C3 H3A 1.0000
O3 H3 0.84(3)
C4 C5 1.507(3)
C4 H4A 0.9900
C4 H4B 0.9900
C5 C6 1.321(3)
C5 C10 1.517(3)
C6 C7 1.444(3)
C6 H6A 0.9500
C7 C8 1.327(3)
C7 H7A 0.9500
C8 C14 1.489(3)
C8 C9 1.516(3)
C9 C11 1.539(3)
C9 C10 1.549(3)
C9 H9A 1.0000
C10 C19 1.541(3)
C11 C12 1.532(3)
C11 H11A 0.9900
C11 H11B 0.9900
C12 C13 1.510(3)
C12 H12A 0.9900
C12 H12B 0.9900
C13 C18 1.528(3)
C13 C14 1.542(3)
C13 C17 1.547(3)
C14 C15 1.501(3)
C14 H14A 1.0000
C15 C16 1.539(3)
C15 H15A 0.9900
C15 H15B 0.9900
C16 C17 1.545(4)
C16 H16A 0.9900
C16 H16B 0.9900
C17 C20 1.535(3)
C17 H17A 1.0000
C18 H18A 0.9800
C18 H18B 0.9800
C18 H18C 0.9800
C19 H19A 0.9800
C19 H19B 0.9800
C19 H19C 0.9800
C20 C22 1.533(3)
C20 C21 1.534(4)
C20 H20A 1.0000
C21 H21A 0.9800
C21 H21B 0.9800
C21 H21C 0.9800
C22 C23 1.517(3)
C22 H22A 0.9900
C22 H22B 0.9900
C23 C24 1.531(3)
C23 H23A 0.9900
C23 H23B 0.9900
C24 C25 1.524(3)
C24 H24A 0.9900
C24 H24B 0.9900
C25 C28 1.510(4)
C25 C26 1.529(3)
C25 H25A 1.0000
C26 O27 1.425(3)
C26 H26A 0.9900
C26 H26B 0.9900
O27 H27 0.93(3)
C28 H28A 0.9800
C28 H28B 0.9800
C28 H28C 0.9800

loop_
_geom_torsion_atom_site_label_1
_geom_torsion_atom_site_label_2
_geom_torsion_atom_site_label_3
_geom_torsion_atom_site_label_4
_geom_torsion
C10 C1 C2 C3 -56.8(3)
C1 C2 C3 O3 178.3(2)
C1 C2 C3 C4 60.1(3)
O3 C3 C4 C5 -175.0(2)
C2 C3 C4 C5 -54.1(3)
C3 C4 C5 C6 -145.6(3)
C3 C4 C5 C10 44.2(3)
C4 C5 C6 C7 -175.8(2)
C10 C5 C6 C7 -5.9(4)
C5 C6 C7 C8 -12.2(4)
C6 C7 C8 C14 -164.9(2)
C6 C7 C8 C9 -0.2(4)
C7 C8 C9 C11 158.0(2)
C14 C8 C9 C11 -36.1(3)
C7 C8 C9 C10 27.9(3)
C14 C8 C9 C10 -166.2(2)
C6 C5 C10 C1 151.6(2)
C4 C5 C10 C1 -38.1(3)
C6 C5 C10 C19 -88.5(3)
C4 C5 C10 C19 81.8(3)
C6 C5 C10 C9 32.1(3)
C4 C5 C10 C9 -157.6(2)
C2 C1 C10 C5 44.4(3)
C2 C1 C10 C19 -73.1(3)
C2 C1 C10 C9 165.0(2)
C8 C9 C10 C5 -41.6(3)
C11 C9 C10 C5 -172.0(2)
C8 C9 C10 C1 -163.2(2)
C11 C9 C10 C1 66.4(3)
C8 C9 C10 C19 75.8(3)
C11 C9 C10 C19 -54.6(3)
C8 C9 C11 C12 38.7(3)
C10 C9 C11 C12 169.3(2)
C9 C11 C12 C13 -52.3(3)
C11 C12 C13 C18 -62.7(3)
C11 C12 C13 C14 58.5(3)
C11 C12 C13 C17 168.6(2)
C7 C8 C14 C15 -19.1(4)
C9 C8 C14 C15 175.8(2)
C7 C8 C14 C13 -147.1(2)
C9 C8 C14 C13 47.7(3)
C12 C13 C14 C8 -57.7(3)
C18 C13 C14 C8 63.5(3)
C17 C13 C14 C8 -179.8(2)
C12 C13 C14 C15 167.5(2)
C18 C13 C14 C15 -71.3(2)
C17 C13 C14 C15 45.3(2)
C8 C14 C15 C16 -165.2(2)
C13 C14 C15 C16 -32.8(3)
C14 C15 C16 C17 7.0(3)
C15 C16 C17 C20 151.0(2)
C15 C16 C17 C13 20.9(3)
C12 C13 C17 C20 80.7(3)
C18 C13 C17 C20 -48.2(3)
C14 C13 C17 C20 -165.1(2)
C12 C13 C17 C16 -153.6(2)
C18 C13 C17 C16 77.5(2)
C14 C13 C17 C16 -39.3(2)
C16 C17 C20 C22 59.1(3)
C13 C17 C20 C22 -179.3(3)
C16 C17 C20 C21 -178.1(2)
C13 C17 C20 C21 -56.5(3)
C21 C20 C22 C23 71.9(3)
C17 C20 C22 C23 -163.6(2)
C20 C22 C23 C24 -172.5(3)
C22 C23 C24 C25 -58.4(4)
C23 C24 C25 C28 -62.2(3)
C23 C24 C25 C26 174.8(2)
C28 C25 C26 O27 56.8(3)
C24 C25 C26 O27 -179.2(2)
